data_4518732
loop_
_publ_author_name
'Gatlik, Beata'
'Cha\/ladaj, Wojciech'

_publ_section_title
;
 Pd-Catalyzed Perfluoroalkylative Aryloxycarbonylation of Alkynes with
 Formates as CO Surrogates
;
_journal_name_full 'ACS Catalysis'
_journal_page_first 6547
_journal_page_last 6559
_journal_paper_doi 10.1021/acscatal.1c00671
_journal_year 2021
_chemical_formula_moiety 'C24.40 H20.20 B F9 O4, 0.6(C H3)'
_chemical_formula_sum 'C25 H22 B F9 O4'
_chemical_formula_weight 568.23
_space_group_crystal_system monoclinic
_space_group_IT_number 14
_space_group_name_Hall '-P 2ybc'
_space_group_name_H-M_alt 'P 1 21/c 1'
_atom_sites_solution_hydrogens mixed
_atom_sites_solution_primary direct
_atom_sites_solution_secondary difmap
_audit_creation_method SHELXL-2014
_cell_angle_alpha 90
_cell_angle_beta 97.393(10)
_cell_angle_gamma 90
_cell_formula_units_Z 4
_cell_length_a 18.977(3)
_cell_length_b 11.6497(18)
_cell_length_c 12.004(2)
_cell_measurement_reflns_used 2572
_cell_measurement_temperature 296(2)
_cell_measurement_theta_max 66.56
_cell_measurement_theta_min 2.35
_cell_volume 2631.7(7)
_computing_cell_refinement 'Bruker SAINT'
_computing_data_collection 'Bruker APEX2'
_computing_data_reduction 'Bruker SAINT'
_computing_molecular_graphics 'Bruker SHELXTL'
_computing_publication_material 'Bruker SHELXTL'
_computing_structure_refinement 'SHELXL-2014 (Sheldrick, 2014)'
_computing_structure_solution 'SHELXL-2014 (Sheldrick, 2014)'
_diffrn_ambient_temperature 296(2)
_diffrn_measured_fraction_theta_full 0.962
_diffrn_measured_fraction_theta_max 0.984
_diffrn_measurement_device_type 'Bruker APEX-II CCD'
_diffrn_measurement_method '\f and \w scans'
_diffrn_radiation_monochromator graphite
_diffrn_radiation_type CuK\a
_diffrn_radiation_wavelength 1.54178
_diffrn_reflns_av_R_equivalents 0.0726
_diffrn_reflns_av_unetI/netI 0.0388
_diffrn_reflns_Laue_measured_fraction_full 0.962
_diffrn_reflns_Laue_measured_fraction_max 0.984
_diffrn_reflns_limit_h_max 22
_diffrn_reflns_limit_h_min -22
_diffrn_reflns_limit_k_max 13
_diffrn_reflns_limit_k_min -13
_diffrn_reflns_limit_l_max 12
_diffrn_reflns_limit_l_min -13
_diffrn_reflns_number 44377
_diffrn_reflns_point_group_measured_fraction_full 0.962
_diffrn_reflns_point_group_measured_fraction_max 0.984
_diffrn_reflns_theta_full 67.679
_diffrn_reflns_theta_max 66.565
_diffrn_reflns_theta_min 2.348
_diffrn_source 'fine-focus sealed tube'
_exptl_absorpt_coefficient_mu 1.216
_exptl_absorpt_correction_T_max 0.8240
_exptl_absorpt_correction_T_min 0.5960
_exptl_absorpt_correction_type multi-scan
_exptl_absorpt_process_details sadabs
_exptl_crystal_colour colorless
_exptl_crystal_density_diffrn 1.434
_exptl_crystal_density_method 'not measured'
_exptl_crystal_description plate
_exptl_crystal_F_000 1160
_exptl_crystal_size_max 0.506
_exptl_crystal_size_mid 0.321
_exptl_crystal_size_min 0.176
_refine_diff_density_max 0.441
_refine_diff_density_min -0.583
_refine_diff_density_rms 0.062
_refine_ls_extinction_method none
_refine_ls_goodness_of_fit_ref 1.101
_refine_ls_hydrogen_treatment mixed
_refine_ls_matrix_type full
_refine_ls_number_parameters 368
_refine_ls_number_reflns 4571
_refine_ls_number_restraints 29
_refine_ls_restrained_S_all 1.166
_refine_ls_R_factor_all 0.1514
_refine_ls_R_factor_gt 0.1029
_refine_ls_shift/su_max 0.003
_refine_ls_shift/su_mean 0.001
_refine_ls_structure_factor_coef Fsqd
_refine_ls_weighting_details 'w=1/[\s^2^(Fo^2^)+(0.1698P)^2^+2.4527P] where P=(Fo^2^+2Fc^2^)/3'
_refine_ls_weighting_scheme calc
_refine_ls_wR_factor_gt 0.3031
_refine_ls_wR_factor_ref 0.3510
_reflns_Friedel_coverage 0.000
_reflns_number_gt 2572
_reflns_number_total 4571
_reflns_threshold_expression 'I > 2\s(I)'
_cod_data_source_file cs1c00671_si_001.cif
_cod_data_source_block GAT_02_135_0ma
_cod_original_cell_volume 2631.7(8)
_cod_original_sg_symbol_H-M 'P 21/c'
_cod_database_code 4518732
_shelx_space_group_comment
;
The symmetry employed for this shelxl refinement is uniquely defined
by the following loop, which should always be used as a source of
symmetry information in preference to the above space-group names.
They are only intended as comments.
;
_shelx_estimated_absorpt_t_min 0.578
_shelx_estimated_absorpt_t_max 0.814
_shelxl_version_number 2014-3

loop_
_space_group_symop_operation_xyz
'x, y, z'
'-x, y+1/2, -z+1/2'
'-x, -y, -z'
'x, -y-1/2, z-1/2'

loop_
_atom_site_label
_atom_site_type_symbol
_atom_site_fract_x
_atom_site_fract_y
_atom_site_fract_z
_atom_site_U_iso_or_equiv
_atom_site_adp_type
_atom_site_occupancy
_atom_site_site_symmetry_order
_atom_site_calc_flag
_atom_site_refinement_flags_posn
_atom_site_refinement_flags_adp
_atom_site_refinement_flags_occupancy
_atom_site_disorder_assembly
_atom_site_disorder_group
F1 F 0.5907(3) 0.3620(4) 0.5759(4) 0.155(2) Uani 1 1 d D . . . .
F2 F 0.6603(2) 0.2624(3) 0.4808(4) 0.1257(14) Uani 1 1 d D . . . .
F3 F 0.5054(3) 0.4040(4) 0.3873(7) 0.200(3) Uani 1 1 d D . . . .
F4A F 0.5649(6) 0.3303(11) 0.2813(8) 0.121(4) Uiso 0.490(18) 1 d D . P A 1
F4B F 0.5842(6) 0.2830(12) 0.3022(9) 0.135(4) Uiso 0.510(18) 1 d D . P A 2
F5 F 0.4395(8) 0.2583(8) 0.4612(17) 0.488(14) Uani 1 1 d D . . . .
F6 F 0.5342(6) 0.1540(8) 0.5117(7) 0.265(5) Uani 1 1 d D . . . .
F7A F 0.4269(9) 0.2269(13) 0.3099(16) 0.202(8) Uiso 0.490(18) 1 d D . P A 1
F7B F 0.4532(6) 0.1973(10) 0.2412(9) 0.140(5) Uiso 0.510(18) 1 d D . P A 2
F8 F 0.4290(4) 0.0712(6) 0.3817(7) 0.230(3) Uani 1 1 d D . . . .
F9 F 0.5424(8) 0.1011(9) 0.3383(13) 0.372(8) Uani 1 1 d D . . . .
O1 O 0.7885(2) 0.6215(3) 0.3607(4) 0.1073(15) Uani 1 1 d . . . . .
O2 O 0.6959(2) 0.6726(3) 0.4431(4) 0.1167(17) Uani 1 1 d . . . . .
O3 O 0.87356(19) 0.0284(3) 0.2034(3) 0.0809(10) Uani 1 1 d D . . . .
O4 O 0.9561(2) 0.0816(3) 0.3449(3) 0.0950(13) Uani 1 1 d D . . . .
B1 B 0.8931(3) 0.1063(4) 0.2850(4) 0.0605(13) Uani 1 1 d . . . . .
C1 C 0.7572(3) 0.3862(4) 0.3697(4) 0.0632(12) Uani 1 1 d . . . . .
C2 C 0.7411(3) 0.3268(4) 0.2710(4) 0.0715(13) Uani 1 1 d . . . . .
H2 H 0.7005 0.3453 0.2225 0.086 Uiso 1 1 calc R U . . .
C3 C 0.7851(3) 0.2394(4) 0.2433(4) 0.0694(13) Uani 1 1 d . . . . .
C4 C 0.8465(2) 0.2100(4) 0.3115(4) 0.0592(11) Uani 1 1 d . . . . .
C5 C 0.8636(3) 0.2744(4) 0.4095(4) 0.0646(12) Uani 1 1 d . . . . .
C6 C 0.8199(3) 0.3608(4) 0.4379(5) 0.0663(12) Uani 1 1 d . . . . .
C7 C 0.7098(3) 0.4761(4) 0.4041(5) 0.0746(14) Uani 1 1 d . . . . .
C8 C 0.6485(3) 0.4614(4) 0.4446(6) 0.0984(19) Uani 1 1 d . . . . .
H8 H 0.6232 0.5277 0.4559 0.118 Uiso 1 1 calc R U . . .
C9 C 0.6152(4) 0.3502(5) 0.4744(6) 0.104(2) Uani 1 1 d D . . . .
C10 C 0.5521(4) 0.3177(6) 0.3944(8) 0.128(3) Uani 1 1 d D . . . .
C11 C 0.5061(5) 0.2147(9) 0.4283(13) 0.186(5) Uani 1 1 d D . . . .
C12 C 0.4720(6) 0.1450(10) 0.3326(16) 0.265(10) Uani 1 1 d D . . . .
C13 C 0.7367(3) 0.5978(4) 0.3987(5) 0.0736(13) Uani 1 1 d . . . . .
C14 C 0.7172(3) 0.7895(4) 0.4497(7) 0.093(2) Uani 1 1 d . . . . .
C15 C 0.7010(4) 0.8587(6) 0.3611(7) 0.113(2) Uani 1 1 d . . . . .
H15 H 0.6793 0.8306 0.2927 0.136 Uiso 1 1 calc R U . . .
C16 C 0.7181(4) 0.9760(6) 0.3758(8) 0.123(3) Uani 1 1 d . . . . .
H16 H 0.7083 1.0268 0.3160 0.148 Uiso 1 1 calc R U . . .
C17 C 0.7486(4) 1.0143(6) 0.4766(9) 0.117(3) Uani 1 1 d . . . . .
H17 H 0.7598 1.0917 0.4859 0.140 Uiso 1 1 calc R U . . .
C18 C 0.7630(4) 0.9429(7) 0.5629(7) 0.112(2) Uani 1 1 d . . . . .
H18 H 0.7838 0.9712 0.6317 0.135 Uiso 1 1 calc R U . . .
C19 C 0.7478(4) 0.8290(6) 0.5520(6) 0.1010(19) Uani 1 1 d . . . . .
H19 H 0.7579 0.7793 0.6126 0.121 Uiso 1 1 calc R U . . .
C20 C 0.9253(3) -0.0659(6) 0.2211(6) 0.108(2) Uani 1 1 d D . . . .
C21 C 0.9237(4) -0.1398(6) 0.1287(6) 0.122(3) Uani 1 1 d D . . . .
H21A H 0.9256 -0.0955 0.0617 0.182 Uiso 1 1 calc R U . . .
H21B H 0.8807 -0.1840 0.1213 0.182 Uiso 1 1 calc R U . . .
H21C H 0.9639 -0.1906 0.1398 0.182 Uiso 1 1 calc R U . . .
C22 C 0.9030(8) -0.1443(7) 0.3347(12) 0.281(10) Uani 1 1 d D . . . .
H22A H 0.9439 -0.1856 0.3690 0.422 Uiso 1 1 calc R U . . .
H22B H 0.8658 -0.1976 0.3093 0.422 Uiso 1 1 calc R U . . .
H22C H 0.8869 -0.0930 0.3888 0.422 Uiso 1 1 calc R U . . .
C23 C 0.9865(4) -0.0166(6) 0.2877(6) 0.132(3) Uani 1 1 d D . . . .
C24A C 1.0356(8) 0.0396(11) 0.1979(11) 0.065(5) Uiso 0.40(3) 1 d D . P B 1
H24A H 1.0613 0.1043 0.2319 0.098 Uiso 0.40(3) 1 calc R U P B 1
H24B H 1.0056 0.0641 0.1317 0.098 Uiso 0.40(3) 1 calc R U P B 1
H24C H 1.0686 -0.0169 0.1778 0.098 Uiso 0.40(3) 1 calc R U P B 1
C24B C 0.9997(13) 0.0271(16) 0.1510(14) 0.157(7) Uiso 0.60(3) 1 d D . P B 2
H24D H 1.0089 0.1082 0.1508 0.236 Uiso 0.60(3) 1 calc R U P B 2
H24E H 0.9579 0.0104 0.0996 0.236 Uiso 0.60(3) 1 calc R U P B 2
H24F H 1.0396 -0.0134 0.1283 0.236 Uiso 0.60(3) 1 calc R U P B 2
C25 C 1.0421(4) -0.0677(8) 0.3568(6) 0.142(3) Uani 1 1 d D . . . .
H25A H 1.0248 -0.0973 0.4229 0.213 Uiso 1 1 calc R U . . .
H25B H 1.0785 -0.0117 0.3782 0.213 Uiso 1 1 calc R U . . .
H25C H 1.0614 -0.1293 0.3172 0.213 Uiso 1 1 calc R U . . .
H3 H 0.771(3) 0.204(5) 0.173(5) 0.086(16) Uiso 1 1 d . . . . .
H5 H 0.906(3) 0.260(4) 0.457(4) 0.062(13) Uiso 1 1 d . . . . .
H6 H 0.829(2) 0.400(4) 0.500(4) 0.063(14) Uiso 1 1 d . . . . .

loop_
_atom_site_aniso_label
_atom_site_aniso_U_11
_atom_site_aniso_U_22
_atom_site_aniso_U_33
_atom_site_aniso_U_23
_atom_site_aniso_U_13
_atom_site_aniso_U_12
F1 0.205(5) 0.121(3) 0.162(4) -0.017(3) 0.112(4) -0.044(3)
F2 0.113(3) 0.065(2) 0.207(4) 0.031(2) 0.053(3) 0.0110(19)
F3 0.099(3) 0.110(3) 0.383(9) 0.026(4) 0.000(4) 0.010(3)
F5 0.475(18) 0.202(9) 0.91(3) -0.018(13) 0.58(2) -0.008(10)
F6 0.326(11) 0.206(7) 0.243(7) 0.091(6) -0.042(8) -0.159(8)
F8 0.178(6) 0.159(5) 0.351(9) 0.005(6) 0.033(6) -0.081(5)
F9 0.412(16) 0.220(9) 0.54(2) 0.054(10) 0.258(15) 0.160(10)
O1 0.111(3) 0.056(2) 0.169(4) -0.006(2) 0.075(3) -0.007(2)
O2 0.111(3) 0.0423(19) 0.213(5) -0.018(2) 0.085(3) -0.0064(19)
O3 0.083(2) 0.073(2) 0.084(2) -0.0188(17) 0.0019(18) 0.0203(18)
O4 0.094(3) 0.075(2) 0.109(3) -0.038(2) -0.015(2) 0.032(2)
B1 0.071(3) 0.048(3) 0.063(3) 0.001(2) 0.012(3) 0.005(2)
C1 0.070(3) 0.045(2) 0.077(3) -0.004(2) 0.021(2) 0.000(2)
C2 0.067(3) 0.059(3) 0.087(3) 0.003(2) 0.006(2) 0.007(2)
C3 0.079(3) 0.059(3) 0.070(3) -0.003(2) 0.009(3) 0.008(2)
C4 0.070(3) 0.049(2) 0.061(3) 0.0050(19) 0.019(2) 0.003(2)
C5 0.071(3) 0.052(3) 0.070(3) 0.000(2) 0.008(2) 0.001(2)
C6 0.081(3) 0.051(2) 0.069(3) -0.005(2) 0.016(3) -0.001(2)
C7 0.078(3) 0.045(2) 0.104(4) 0.002(2) 0.026(3) 0.000(2)
C8 0.088(4) 0.049(3) 0.168(6) -0.003(3) 0.049(4) 0.001(3)
C9 0.095(4) 0.068(4) 0.159(6) -0.001(4) 0.054(4) 0.004(3)
C10 0.092(5) 0.086(5) 0.210(9) -0.010(5) 0.029(5) -0.001(4)
C11 0.138(8) 0.102(7) 0.312(16) 0.040(9) 0.004(10) -0.038(6)
C12 0.149(11) 0.104(8) 0.53(3) 0.029(14) -0.025(15) -0.060(8)
C13 0.079(3) 0.045(2) 0.102(4) -0.003(2) 0.028(3) 0.000(2)
C14 0.084(4) 0.045(3) 0.159(6) -0.010(3) 0.050(4) -0.001(2)
C15 0.130(6) 0.077(4) 0.133(6) 0.000(4) 0.022(4) -0.005(4)
C16 0.134(6) 0.072(4) 0.169(8) 0.029(5) 0.043(6) 0.012(4)
C17 0.106(5) 0.064(4) 0.191(9) -0.027(5) 0.063(6) -0.009(4)
C18 0.108(5) 0.082(5) 0.155(7) -0.028(5) 0.045(5) -0.009(4)
C19 0.100(5) 0.076(4) 0.132(5) -0.007(4) 0.035(4) 0.007(3)
C20 0.096(4) 0.096(4) 0.125(5) -0.047(4) -0.012(4) 0.040(3)
C21 0.134(6) 0.086(4) 0.138(6) -0.050(4) -0.010(4) 0.024(4)
C22 0.387(18) 0.081(5) 0.45(2) 0.115(9) 0.340(18) 0.091(8)
C23 0.135(6) 0.097(5) 0.147(6) -0.067(4) -0.045(5) 0.063(4)
C25 0.123(6) 0.153(7) 0.139(6) -0.044(5) -0.028(5) 0.076(5)

loop_
_atom_type_symbol
_atom_type_description
_atom_type_scat_dispersion_real
_atom_type_scat_dispersion_imag
_atom_type_scat_source
C C 0.0181 0.0091 'International Tables Vol C Tables 4.2.6.8 and 6.1.1.4'
O O 0.0492 0.0322 'International Tables Vol C Tables 4.2.6.8 and 6.1.1.4'
B B 0.0090 0.0039 'International Tables Vol C Tables 4.2.6.8 and 6.1.1.4'
F F 0.0727 0.0534 'International Tables Vol C Tables 4.2.6.8 and 6.1.1.4'
H H 0.0000 0.0000 'International Tables Vol C Tables 4.2.6.8 and 6.1.1.4'

loop_
_geom_angle_atom_site_label_1
_geom_angle_atom_site_label_2
_geom_angle_atom_site_label_3
_geom_angle
_geom_angle_site_symmetry_1
_geom_angle_site_symmetry_3
_geom_angle_publ_flag
C13 O2 C14 118.5(4) . . ?
B1 O3 C20 106.3(4) . . ?
B1 O4 C23 106.8(4) . . ?
O4 B1 O3 112.7(4) . . ?
O4 B1 C4 123.2(4) . . ?
O3 B1 C4 124.0(4) . . ?
C2 C1 C6 118.7(4) . . ?
C2 C1 C7 121.6(5) . . ?
C6 C1 C7 119.6(4) . . ?
C1 C2 C3 120.3(5) . . ?
C1 C2 H2 119.9 . . ?
C3 C2 H2 119.9 . . ?
C4 C3 C2 122.1(5) . . ?
C4 C3 H3 123(3) . . ?
C2 C3 H3 115(3) . . ?
C3 C4 C5 117.0(4) . . ?
C3 C4 B1 122.1(4) . . ?
C5 C4 B1 120.8(4) . . ?
C6 C5 C4 121.2(5) . . ?
C6 C5 H5 119(3) . . ?
C4 C5 H5 120(3) . . ?
C5 C6 C1 120.7(5) . . ?
C5 C6 H6 122(3) . . ?
C1 C6 H6 117(3) . . ?
C8 C7 C1 127.3(4) . . ?
C8 C7 C13 117.0(4) . . ?
C1 C7 C13 115.6(4) . . ?
C7 C8 C9 127.8(5) . . ?
C7 C8 H8 116.1 . . ?
C9 C8 H8 116.1 . . ?
F2 C9 F1 108.4(6) . . ?
F2 C9 C10 107.5(6) . . ?
F1 C9 C10 105.2(6) . . ?
F2 C9 C8 113.0(5) . . ?
F1 C9 C8 109.1(5) . . ?
C10 C9 C8 113.2(6) . . ?
F3 C10 F4B 121.5(10) . . ?
F3 C10 F4A 93.2(8) . . ?
F3 C10 C9 108.9(6) . . ?
F4B C10 C9 100.9(7) . . ?
F4A C10 C9 111.7(7) . . ?
F3 C10 C11 101.9(7) . . ?
F4B C10 C11 107.4(9) . . ?
F4A C10 C11 119.9(9) . . ?
C9 C10 C11 117.2(8) . . ?
F6 C11 F5 105.5(14) . . ?
F6 C11 C12 113.5(9) . . ?
F5 C11 C12 95.3(11) . . ?
F6 C11 C10 115.8(9) . . ?
F5 C11 C10 109.5(8) . . ?
C12 C11 C10 114.8(11) . . ?
F7B C12 F8 123.8(11) . . ?
F7A C12 F8 97.9(12) . . ?
F7B C12 F9 112.0(16) . . ?
F7A C12 F9 150.6(13) . . ?
F8 C12 F9 111.2(10) . . ?
F7B C12 C11 117.0(10) . . ?
F7A C12 C11 88.3(13) . . ?
F8 C12 C11 103.6(13) . . ?
F9 C12 C11 81.2(10) . . ?
O1 C13 O2 124.5(4) . . ?
O1 C13 C7 123.0(4) . . ?
O2 C13 C7 112.5(4) . . ?
C15 C14 C19 122.6(6) . . ?
C15 C14 O2 119.9(7) . . ?
C19 C14 O2 117.2(6) . . ?
C14 C15 C16 117.3(7) . . ?
C14 C15 H15 121.3 . . ?
C16 C15 H15 121.3 . . ?
C17 C16 C15 119.8(7) . . ?
C17 C16 H16 120.1 . . ?
C15 C16 H16 120.1 . . ?
C18 C17 C16 120.9(7) . . ?
C18 C17 H17 119.6 . . ?
C16 C17 H17 119.6 . . ?
C17 C18 C19 121.1(8) . . ?
C17 C18 H18 119.4 . . ?
C19 C18 H18 119.4 . . ?
C18 C19 C14 118.3(7) . . ?
C18 C19 H19 120.9 . . ?
C14 C19 H19 120.9 . . ?
C21 C20 C23 128.1(6) . . ?
C21 C20 O3 113.5(5) . . ?
C23 C20 O3 105.0(5) . . ?
C21 C20 C22 108.4(7) . . ?
C23 C20 C22 91.9(8) . . ?
O3 C20 C22 106.3(5) . . ?
C20 C21 H21A 109.5 . . ?
C20 C21 H21B 109.5 . . ?
H21A C21 H21B 109.5 . . ?
C20 C21 H21C 109.5 . . ?
H21A C21 H21C 109.5 . . ?
H21B C21 H21C 109.5 . . ?
C20 C22 H22A 109.5 . . ?
C20 C22 H22B 109.5 . . ?
H22A C22 H22B 109.5 . . ?
C20 C22 H22C 109.5 . . ?
H22A C22 H22C 109.5 . . ?
H22B C22 H22C 109.5 . . ?
C25 C23 C20 131.0(7) . . ?
C25 C23 O4 111.3(5) . . ?
C20 C23 O4 103.2(5) . . ?
C25 C23 C24A 96.4(8) . . ?
C20 C23 C24A 106.2(8) . . ?
O4 C23 C24A 106.3(7) . . ?
C25 C23 C24B 119.4(10) . . ?
C20 C23 C24B 78.5(10) . . ?
O4 C23 C24B 108.4(7) . . ?
C23 C24A H24A 109.5 . . ?
C23 C24A H24B 109.5 . . ?
H24A C24A H24B 109.5 . . ?
C23 C24A H24C 109.5 . . ?
H24A C24A H24C 109.5 . . ?
H24B C24A H24C 109.5 . . ?
C23 C24B H24D 109.5 . . ?
C23 C24B H24E 109.5 . . ?
H24D C24B H24E 109.5 . . ?
C23 C24B H24F 109.5 . . ?
H24D C24B H24F 109.5 . . ?
H24E C24B H24F 109.5 . . ?
C23 C25 H25A 109.5 . . ?
C23 C25 H25B 109.5 . . ?
H25A C25 H25B 109.5 . . ?
C23 C25 H25C 109.5 . . ?
H25A C25 H25C 109.5 . . ?
H25B C25 H25C 109.5 . . ?

loop_
_geom_bond_atom_site_label_1
_geom_bond_atom_site_label_2
_geom_bond_distance
_geom_bond_site_symmetry_2
_geom_bond_publ_flag
F1 C9 1.366(7) . ?
F2 C9 1.329(6) . ?
F3 C10 1.336(8) . ?
F4A C10 1.418(11) . ?
F4B C10 1.390(11) . ?
F5 C11 1.463(12) . ?
F6 C11 1.284(11) . ?
F7A C12 1.288(15) . ?
F7B C12 1.265(14) . ?
F8 C12 1.371(12) . ?
F9 C12 1.423(13) . ?
O1 C13 1.169(6) . ?
O2 C13 1.323(6) . ?
O2 C14 1.420(6) . ?
O3 B1 1.352(6) . ?
O3 C20 1.470(6) . ?
O4 B1 1.343(6) . ?
O4 C23 1.489(6) . ?
B1 C4 1.554(6) . ?
C1 C2 1.372(7) . ?
C1 C6 1.386(7) . ?
C1 C7 1.475(6) . ?
C2 C3 1.383(7) . ?
C2 H2 0.9300 . ?
C3 C4 1.378(7) . ?
C3 H3 0.95(5) . ?
C4 C5 1.398(6) . ?
C5 C6 1.375(7) . ?
C5 H5 0.94(5) . ?
C6 H6 0.87(5) . ?
C7 C8 1.327(7) . ?
C7 C13 1.511(6) . ?
C8 C9 1.504(8) . ?
C8 H8 0.9300 . ?
C9 C10 1.485(10) . ?
C10 C11 1.568(12) . ?
C11 C12 1.486(19) . ?
C14 C15 1.338(9) . ?
C14 C19 1.369(9) . ?
C15 C16 1.410(10) . ?
C15 H15 0.9300 . ?
C16 C17 1.350(11) . ?
C16 H16 0.9300 . ?
C17 C18 1.328(11) . ?
C17 H17 0.9300 . ?
C18 C19 1.360(10) . ?
C18 H18 0.9300 . ?
C19 H19 0.9300 . ?
C20 C21 1.402(8) . ?
C20 C23 1.442(9) . ?
C20 C22 1.739(10) . ?
C21 H21A 0.9600 . ?
C21 H21B 0.9600 . ?
C21 H21C 0.9600 . ?
C22 H22A 0.9600 . ?
C22 H22B 0.9600 . ?
C22 H22C 0.9600 . ?
C23 C25 1.390(9) . ?
C23 C24A 1.649(12) . ?
C23 C24B 1.767(14) . ?
C24A H24A 0.9600 . ?
C24A H24B 0.9600 . ?
C24A H24C 0.9600 . ?
C24B H24D 0.9600 . ?
C24B H24E 0.9600 . ?
C24B H24F 0.9600 . ?
C25 H25A 0.9600 . ?
C25 H25B 0.9600 . ?
C25 H25C 0.9600 . ?

loop_
_geom_hbond_atom_site_label_D
_geom_hbond_atom_site_label_H
_geom_hbond_atom_site_label_A
_geom_hbond_distance_DH
_geom_hbond_distance_HA
_geom_hbond_distance_DA
_geom_hbond_angle_DHA
_geom_hbond_site_symmetry_A
C15 H15 F7A 0.93 2.53 3.343(17) 146.4 2_655
C22 H22B O1 0.96 2.68 3.526(12) 146.7 1_545
C22 H22B O1 0.96 2.68 3.526(12) 146.7 1_545
C15 H15 F7A 0.93 2.53 3.343(17) 146.4 2_655

loop_
_geom_torsion_atom_site_label_1
_geom_torsion_atom_site_label_2
_geom_torsion_atom_site_label_3
_geom_torsion_atom_site_label_4
_geom_torsion
_geom_torsion_site_symmetry_1
_geom_torsion_site_symmetry_2
_geom_torsion_site_symmetry_3
_geom_torsion_site_symmetry_4
_geom_torsion_publ_flag
C23 O4 B1 O3 7.7(6) . . . . ?
C23 O4 B1 C4 -175.3(5) . . . . ?
C20 O3 B1 O4 8.0(6) . . . . ?
C20 O3 B1 C4 -169.1(5) . . . . ?
C6 C1 C2 C3 3.1(7) . . . . ?
C7 C1 C2 C3 -177.1(4) . . . . ?
C1 C2 C3 C4 -1.1(7) . . . . ?
C2 C3 C4 C5 -1.5(7) . . . . ?
C2 C3 C4 B1 175.5(4) . . . . ?
O4 B1 C4 C3 174.3(5) . . . . ?
O3 B1 C4 C3 -8.9(7) . . . . ?
O4 B1 C4 C5 -8.8(7) . . . . ?
O3 B1 C4 C5 168.0(4) . . . . ?
C3 C4 C5 C6 2.0(7) . . . . ?
B1 C4 C5 C6 -175.0(4) . . . . ?
C4 C5 C6 C1 0.0(7) . . . . ?
C2 C1 C6 C5 -2.6(7) . . . . ?
C7 C1 C6 C5 177.6(4) . . . . ?
C2 C1 C7 C8 75.0(8) . . . . ?
C6 C1 C7 C8 -105.2(7) . . . . ?
C2 C1 C7 C13 -108.9(6) . . . . ?
C6 C1 C7 C13 70.8(6) . . . . ?
C1 C7 C8 C9 5.5(12) . . . . ?
C13 C7 C8 C9 -170.5(7) . . . . ?
C7 C8 C9 F2 14.3(11) . . . . ?
C7 C8 C9 F1 135.0(7) . . . . ?
C7 C8 C9 C10 -108.2(8) . . . . ?
F2 C9 C10 F3 179.2(6) . . . . ?
F1 C9 C10 F3 63.8(8) . . . . ?
C8 C9 C10 F3 -55.3(8) . . . . ?
F2 C9 C10 F4B -51.8(9) . . . . ?
F1 C9 C10 F4B -167.3(8) . . . . ?
C8 C9 C10 F4B 73.7(9) . . . . ?
F2 C9 C10 F4A -79.3(9) . . . . ?
F1 C9 C10 F4A 165.2(8) . . . . ?
C8 C9 C10 F4A 46.2(9) . . . . ?
F2 C9 C10 C11 64.4(9) . . . . ?
F1 C9 C10 C11 -51.1(9) . . . . ?
C8 C9 C10 C11 -170.1(7) . . . . ?
F3 C10 C11 F6 -131.2(12) . . . . ?
F4B C10 C11 F6 100.1(15) . . . . ?
F4A C10 C11 F6 128.1(14) . . . . ?
C9 C10 C11 F6 -12.5(15) . . . . ?
F3 C10 C11 F5 -12.1(15) . . . . ?
F4B C10 C11 F5 -140.9(14) . . . . ?
F4A C10 C11 F5 -112.8(15) . . . . ?
C9 C10 C11 F5 106.5(13) . . . . ?
F3 C10 C11 C12 93.6(11) . . . . ?
F4B C10 C11 C12 -35.2(13) . . . . ?
F4A C10 C11 C12 -7.1(14) . . . . ?
C9 C10 C11 C12 -147.7(9) . . . . ?
F6 C11 C12 F7B -169.2(13) . . . . ?
F5 C11 C12 F7B 81.3(15) . . . . ?
C10 C11 C12 F7B -33.0(17) . . . . ?
F6 C11 C12 F7A 148.6(14) . . . . ?
F5 C11 C12 F7A 39.1(12) . . . . ?
C10 C11 C12 F7A -75.2(13) . . . . ?
F6 C11 C12 F8 50.8(14) . . . . ?
F5 C11 C12 F8 -58.6(11) . . . . ?
C10 C11 C12 F8 -172.9(9) . . . . ?
F6 C11 C12 F9 -59.0(12) . . . . ?
F5 C11 C12 F9 -168.4(10) . . . . ?
C10 C11 C12 F9 77.3(10) . . . . ?
C14 O2 C13 O1 -2.7(10) . . . . ?
C14 O2 C13 C7 176.3(6) . . . . ?
C8 C7 C13 O1 -176.9(7) . . . . ?
C1 C7 C13 O1 6.6(9) . . . . ?
C8 C7 C13 O2 4.0(8) . . . . ?
C1 C7 C13 O2 -172.5(5) . . . . ?
C13 O2 C14 C15 84.5(8) . . . . ?
C13 O2 C14 C19 -102.0(7) . . . . ?
C19 C14 C15 C16 1.4(10) . . . . ?
O2 C14 C15 C16 174.6(6) . . . . ?
C14 C15 C16 C17 -0.9(11) . . . . ?
C15 C16 C17 C18 0.1(12) . . . . ?
C16 C17 C18 C19 0.4(11) . . . . ?
C17 C18 C19 C14 0.1(10) . . . . ?
C15 C14 C19 C18 -1.0(10) . . . . ?
O2 C14 C19 C18 -174.4(5) . . . . ?
B1 O3 C20 C21 -165.0(6) . . . . ?
B1 O3 C20 C23 -20.6(7) . . . . ?
B1 O3 C20 C22 76.0(7) . . . . ?
C21 C20 C23 C25 -64.2(13) . . . . ?
O3 C20 C23 C25 158.6(8) . . . . ?
C22 C20 C23 C25 51.1(10) . . . . ?
C21 C20 C23 O4 161.4(7) . . . . ?
O3 C20 C23 O4 24.1(7) . . . . ?
C22 C20 C23 O4 -83.3(6) . . . . ?
C21 C20 C23 C24A 49.7(10) . . . . ?
O3 C20 C23 C24A -87.5(7) . . . . ?
C22 C20 C23 C24A 165.0(6) . . . . ?
C21 C20 C23 C24B 54.9(10) . . . . ?
O3 C20 C23 C24B -82.3(7) . . . . ?
C22 C20 C23 C24B 170.2(7) . . . . ?
B1 O4 C23 C25 -164.8(7) . . . . ?
B1 O4 C23 C20 -20.1(7) . . . . ?
B1 O4 C23 C24A 91.4(8) . . . . ?
B1 O4 C23 C24B 62.0(11) . . . . ?
